data_7714437
loop_
_publ_author_name
'Zhang, Yingjie'
'Lu, Kim'
'Wei, Tao'
'Karatchevtseva, Inna'
'Zheng, Rongkun'

_publ_section_title
;
 Filling the gaps of uranium oxide hydrates with magnesium(II) ions:
 unique layered structures and the role of additional sodium(I) ions
;
_journal_name_full 'Dalton Transactions'
_journal_paper_doi 10.1039/D3DT03078D
_journal_year 2023
_chemical_formula_moiety 'Mg O15 U3'
_chemical_formula_sum 'Mg O15 U3'
_chemical_formula_weight 978.40
_space_group_crystal_system monoclinic
_space_group_IT_number 14
_space_group_name_Hall '-P 2yn'
_space_group_name_H-M_alt 'P 1 21/n 1'
_atom_sites_solution_primary dual
_audit_creation_date 2023-06-28
_audit_creation_method
;
Olex2 1.5
(compiled 2021.12.09 svn.r5202d8cf for OlexSys, GUI svn.r6439)
;
_audit_update_record
;
2023-08-22 deposited with the CCDC.	2023-11-09 downloaded from the CCDC.
;
_cell_angle_alpha 90
_cell_angle_beta 105.99(3)
_cell_angle_gamma 90
_cell_formula_units_Z 8
_cell_length_a 8.6310(17)
_cell_length_b 28.231(6)
_cell_length_c 10.601(2)
_cell_measurement_reflns_used 3703
_cell_measurement_temperature 100(2)
_cell_measurement_theta_max 24.997
_cell_measurement_theta_min 1.443
_cell_volume 2483.1(9)
_computing_data_collection 'BlueIce (McPhillips, et al., 2002)'
_computing_data_reduction 'XDS (Kabsch, 1993)'
_computing_molecular_graphics 'Olex2 1.5 (Dolomanov et al., 2009)'
_computing_publication_material 'Olex2 1.5 (Dolomanov et al., 2009)'
_computing_structure_refinement 'SHELXL 2018/3 (Sheldrick, 2015)'
_computing_structure_solution 'SHELXT 2018/2 (Sheldrick, 2018)'
_diffrn_ambient_temperature 100(2)
_diffrn_measured_fraction_theta_full 0.989
_diffrn_measured_fraction_theta_max 0.989
_diffrn_measurement_device_type 'Eiger Detector'
_diffrn_measurement_method '\p  scans'
_diffrn_radiation_type 'silicon double crystal monochromated synchrotron'
_diffrn_radiation_wavelength 0.71079
_diffrn_reflns_av_R_equivalents 0.0680
_diffrn_reflns_av_unetI/netI 0.0491
_diffrn_reflns_Laue_measured_fraction_full 0.989
_diffrn_reflns_Laue_measured_fraction_max 0.989
_diffrn_reflns_limit_h_max 10
_diffrn_reflns_limit_h_min -10
_diffrn_reflns_limit_k_max 32
_diffrn_reflns_limit_k_min -32
_diffrn_reflns_limit_l_max 12
_diffrn_reflns_limit_l_min -12
_diffrn_reflns_number 29643
_diffrn_reflns_point_group_measured_fraction_full 0.989
_diffrn_reflns_point_group_measured_fraction_max 0.989
_diffrn_reflns_theta_full 24.997
_diffrn_reflns_theta_max 24.997
_diffrn_reflns_theta_min 1.443
_diffrn_source 'Australian Synchrotron MX2'
_exptl_absorpt_coefficient_mu 39.162
_exptl_absorpt_correction_T_max 0.4345
_exptl_absorpt_correction_T_min 0.3246
_exptl_absorpt_correction_type multi-scan
_exptl_absorpt_process_details
;
SADABS-2012/1 (Bruker,2012) was used for absorption correction.
wR2(int) was 0.1688 before and 0.0745 after correction.
The Ratio of minimum to maximum transmission is 0.7471.
The \l/2 correction factor is 0.0015.
;
_exptl_crystal_colour orange
_exptl_crystal_density_diffrn 5.234
_exptl_crystal_description plate
_exptl_crystal_F_000 3264
_exptl_crystal_size_max 0.015
_exptl_crystal_size_mid 0.010
_exptl_crystal_size_min 0.005
_refine_diff_density_max 4.069
_refine_diff_density_min -4.784
_refine_diff_density_rms 0.538
_refine_ls_extinction_method none
_refine_ls_goodness_of_fit_ref 1.125
_refine_ls_hydrogen_treatment undef
_refine_ls_matrix_type full
_refine_ls_number_parameters 169
_refine_ls_number_reflns 4328
_refine_ls_number_restraints 445
_refine_ls_restrained_S_all 1.070
_refine_ls_R_factor_all 0.0699
_refine_ls_R_factor_gt 0.0645
_refine_ls_shift/su_max 0.001
_refine_ls_shift/su_mean 0.000
_refine_ls_structure_factor_coef Fsqd
_refine_ls_weighting_details 'w=1/[\s^2^(Fo^2^)+480.0718P] where P=(Fo^2^+2Fc^2^)/3'
_refine_ls_weighting_scheme calc
_refine_ls_wR_factor_gt 0.1583
_refine_ls_wR_factor_ref 0.1612
_reflns_number_gt 3703
_reflns_number_total 4328
_reflns_threshold_expression 'I > 2\s(I)'
_cod_data_source_file d3dt03078d2.cif
_cod_data_source_block p2_c
_cod_original_sg_symbol_H-M P21/n
_cod_database_code 7714437
_shelx_shelxl_version_number 2018/3
_shelx_space_group_comment
;
The symmetry employed for this shelxl refinement is uniquely defined
by the following loop, which should always be used as a source of
symmetry information in preference to the above space-group names.
They are only intended as comments.
;
_olex2_refinement_description
;
1. Uiso/Uaniso restraints and constraints
Uanis(O1) = Uanis(O2) = Uanis(O3) = Uanis(O4) = Uanis(O5) = Uanis(O6) =
Uanis(O7) = Uanis(O8) = Uanis(O9) = Uanis(O10) = Uanis(O11) = Uanis(O12) =
Uanis(O13) = Uanis(O14) = Uanis(O15) = Uanis(O16) = Uanis(O17) = Uanis(O18) =
Uanis(O19) = Uanis(O20) = Uanis(O21) = Uanis(O22) = Uanis(O23) = Uanis(O24) =
Uanis(O25) = Uanis(O26) = Uanis(O27) = Uanis(O28) = Uanis(O29) = Uanis(O30)
2. Rigid body (RIGU) restrains
 All non-hydrogen atoms
 with sigma for 1-2 distances of 0.004 and sigma for 1-3 distances of 0.004
;
_olex2_submission_special_instructions 'No special instructions were received'

loop_
_space_group_symop_operation_xyz
'x, y, z'
'-x+1/2, y+1/2, -z+1/2'
'-x, -y, -z'
'x-1/2, -y-1/2, z-1/2'

loop_
_atom_site_label
_atom_site_type_symbol
_atom_site_fract_x
_atom_site_fract_y
_atom_site_fract_z
_atom_site_U_iso_or_equiv
_atom_site_adp_type
_atom_site_occupancy
_atom_site_site_symmetry_order
_atom_site_calc_flag
_atom_site_refinement_flags_posn
_atom_site_refinement_flags_adp
_atom_site_refinement_flags_occupancy
_atom_site_disorder_assembly
_atom_site_disorder_group
U1 U 0.77674(10) 0.81149(3) 0.73702(8) 0.0122(2) Uani 1 1 d . . . . .
U2 U 0.56605(9) 0.68635(3) 0.55622(8) 0.0079(2) Uani 1 1 d . . . . .
U3 U 0.45355(10) 0.56115(3) 0.43299(8) 0.0089(2) Uani 1 1 d . . . . .
U4 U 0.72866(10) 0.56444(3) 0.76367(8) 0.0117(2) Uani 1 1 d . . . . .
U5 U 1.08194(10) 0.56135(3) 0.04885(8) 0.0091(2) Uani 1 1 d . . . . .
U6 U -0.05586(10) 0.68695(3) 0.94390(8) 0.0085(2) Uani 1 1 d . . . . .
Mg1 Mg 0.7957(10) 0.5627(3) 0.2680(8) 0.0124(15) Uani 1 1 d . . . . .
Mg2 Mg 0.2446(9) 0.6866(3) 0.7390(8) 0.0159(16) Uani 1 1 d . . . . .
O1 O 0.953(2) 0.8094(6) 0.6403(17) 0.0207(7) Uani 1 1 d . . . . .
O2 O 0.597(2) 0.8125(6) 0.8344(17) 0.0207(7) Uani 1 1 d . . . . .
O3 O 0.917(2) 0.7672(6) 0.8820(18) 0.0207(7) Uani 1 1 d . . . . .
O4 O 0.638(2) 0.8572(6) 0.6007(17) 0.0207(7) Uani 1 1 d . . . . .
O5 O 0.915(2) 0.8589(6) 0.8767(18) 0.0207(7) Uani 1 1 d . . . . .
O6 O 0.629(2) 0.7646(6) 0.5960(17) 0.0207(7) Uani 1 1 d . . . . .
O7 O 0.748(2) 0.6825(6) 0.4988(18) 0.0207(7) Uani 1 1 d . . . . .
O8 O 0.390(2) 0.6899(6) 0.6184(18) 0.0207(7) Uani 1 1 d . . . . .
O9 O 0.637(2) 0.5621(6) 0.3807(18) 0.0207(7) Uani 1 1 d . . . . .
O10 O 0.263(2) 0.5615(6) 0.4785(18) 0.0207(7) Uani 1 1 d . . . . .
O11 O 0.583(2) 0.6086(7) 0.6089(17) 0.0207(7) Uani 1 1 d . . . . .
O12 O 0.581(2) 0.5170(6) 0.6149(17) 0.0207(7) Uani 1 1 d . . . . .
O13 O 0.892(2) 0.5638(6) 0.6672(18) 0.0207(7) Uani 1 1 d . . . . .
O14 O 0.570(2) 0.5665(6) 0.8557(18) 0.0207(7) Uani 1 1 d . . . . .
O15 O 0.876(2) 0.5175(6) 0.9081(17) 0.0207(7) Uani 1 1 d . . . . .
O16 O 0.887(2) 0.6094(6) 0.9094(17) 0.0207(7) Uani 1 1 d . . . . .
O17 O 1.200(2) 0.5614(6) -0.0666(18) 0.0207(7) Uani 1 1 d . . . . .
O18 O 0.977(2) 0.5634(6) 0.1771(18) 0.0207(7) Uani 1 1 d . . . . .
O19 O 1.330(2) 0.5602(6) 0.2074(18) 0.0207(7) Uani 1 1 d . . . . .
O20 O -0.295(2) 0.6865(6) 0.7784(18) 0.0207(7) Uani 1 1 d . . . . .
O21 O 0.072(2) 0.6831(6) 0.8309(17) 0.0207(7) Uani 1 1 d . . . . .
O22 O -0.185(2) 0.6916(6) 1.0511(18) 0.0207(7) Uani 1 1 d . . . . .
O23 O 0.872(2) 0.4986(6) 0.3474(17) 0.0207(7) Uani 1 1 d . . . . .
O24 O 0.631(2) 0.5295(6) 0.1130(17) 0.0207(7) Uani 1 1 d . . . . .
O25 O 0.699(2) 0.6245(6) 0.1835(17) 0.0207(7) Uani 1 1 d . . . . .
O26 O 0.955(2) 0.5993(6) 0.4172(17) 0.0207(7) Uani 1 1 d . . . . .
O27 O 0.066(2) 0.7148(6) 0.5812(18) 0.0207(7) Uani 1 1 d . . . . .
O28 O 0.203(2) 0.6171(6) 0.6905(17) 0.0207(7) Uani 1 1 d . . . . .
O29 O 0.437(2) 0.6623(6) 0.8896(17) 0.0207(7) Uani 1 1 d . . . . .
O30 O 0.303(2) 0.7549(6) 0.7990(18) 0.0207(7) Uani 1 1 d . . . . .

loop_
_atom_site_aniso_label
_atom_site_aniso_U_11
_atom_site_aniso_U_22
_atom_site_aniso_U_33
_atom_site_aniso_U_23
_atom_site_aniso_U_13
_atom_site_aniso_U_12
U1 0.0142(4) 0.0079(5) 0.0102(4) 0.0018(3) -0.0038(3) -0.0022(3)
U2 0.0083(4) 0.0049(4) 0.0088(4) -0.0002(3) -0.0007(3) -0.0005(3)
U3 0.0098(4) 0.0072(4) 0.0080(4) -0.0001(3) -0.0002(3) 0.0006(3)
U4 0.0104(4) 0.0141(5) 0.0079(4) -0.0001(3) -0.0022(3) 0.0018(3)
U5 0.0095(4) 0.0079(4) 0.0079(4) 0.0001(3) -0.0012(3) 0.0005(3)
U6 0.0103(4) 0.0053(4) 0.0082(4) 0.0004(3) -0.0002(3) 0.0006(3)
Mg1 0.012(4) 0.012(4) 0.011(4) 0.001(3) 0.000(3) 0.002(3)
Mg2 0.017(4) 0.015(4) 0.016(4) -0.002(3) 0.004(3) -0.002(3)
O1 0.0206(16) 0.0164(19) 0.0232(17) 0.0001(13) 0.0028(13) -0.0014(13)
O2 0.0206(16) 0.0164(19) 0.0232(17) 0.0001(13) 0.0028(13) -0.0014(13)
O3 0.0206(16) 0.0164(19) 0.0232(17) 0.0001(13) 0.0028(13) -0.0014(13)
O4 0.0206(16) 0.0164(19) 0.0232(17) 0.0001(13) 0.0028(13) -0.0014(13)
O5 0.0206(16) 0.0164(19) 0.0232(17) 0.0001(13) 0.0028(13) -0.0014(13)
O6 0.0206(16) 0.0164(19) 0.0232(17) 0.0001(13) 0.0028(13) -0.0014(13)
O7 0.0206(16) 0.0164(19) 0.0232(17) 0.0001(13) 0.0028(13) -0.0014(13)
O8 0.0206(16) 0.0164(19) 0.0232(17) 0.0001(13) 0.0028(13) -0.0014(13)
O9 0.0206(16) 0.0164(19) 0.0232(17) 0.0001(13) 0.0028(13) -0.0014(13)
O10 0.0206(16) 0.0164(19) 0.0232(17) 0.0001(13) 0.0028(13) -0.0014(13)
O11 0.0206(16) 0.0164(19) 0.0232(17) 0.0001(13) 0.0028(13) -0.0014(13)
O12 0.0206(16) 0.0164(19) 0.0232(17) 0.0001(13) 0.0028(13) -0.0014(13)
O13 0.0206(16) 0.0164(19) 0.0232(17) 0.0001(13) 0.0028(13) -0.0014(13)
O14 0.0206(16) 0.0164(19) 0.0232(17) 0.0001(13) 0.0028(13) -0.0014(13)
O15 0.0206(16) 0.0164(19) 0.0232(17) 0.0001(13) 0.0028(13) -0.0014(13)
O16 0.0206(16) 0.0164(19) 0.0232(17) 0.0001(13) 0.0028(13) -0.0014(13)
O17 0.0206(16) 0.0164(19) 0.0232(17) 0.0001(13) 0.0028(13) -0.0014(13)
O18 0.0206(16) 0.0164(19) 0.0232(17) 0.0001(13) 0.0028(13) -0.0014(13)
O19 0.0206(16) 0.0164(19) 0.0232(17) 0.0001(13) 0.0028(13) -0.0014(13)
O20 0.0206(16) 0.0164(19) 0.0232(17) 0.0001(13) 0.0028(13) -0.0014(13)
O21 0.0206(16) 0.0164(19) 0.0232(17) 0.0001(13) 0.0028(13) -0.0014(13)
O22 0.0206(16) 0.0164(19) 0.0232(17) 0.0001(13) 0.0028(13) -0.0014(13)
O23 0.0206(16) 0.0164(19) 0.0232(17) 0.0001(13) 0.0028(13) -0.0014(13)
O24 0.0206(16) 0.0164(19) 0.0232(17) 0.0001(13) 0.0028(13) -0.0014(13)
O25 0.0206(16) 0.0164(19) 0.0232(17) 0.0001(13) 0.0028(13) -0.0014(13)
O26 0.0206(16) 0.0164(19) 0.0232(17) 0.0001(13) 0.0028(13) -0.0014(13)
O27 0.0206(16) 0.0164(19) 0.0232(17) 0.0001(13) 0.0028(13) -0.0014(13)
O28 0.0206(16) 0.0164(19) 0.0232(17) 0.0001(13) 0.0028(13) -0.0014(13)
O29 0.0206(16) 0.0164(19) 0.0232(17) 0.0001(13) 0.0028(13) -0.0014(13)
O30 0.0206(16) 0.0164(19) 0.0232(17) 0.0001(13) 0.0028(13) -0.0014(13)

loop_
_atom_type_symbol
_atom_type_description
_atom_type_scat_dispersion_real
_atom_type_scat_dispersion_imag
_atom_type_scat_source
Mg Mg 0.0486 0.0363 'International Tables Vol C Tables 4.2.6.8 and 6.1.1.4'
O O 0.0106 0.0060 'International Tables Vol C Tables 4.2.6.8 and 6.1.1.4'
U U -9.6767 9.6646 'International Tables Vol C Tables 4.2.6.8 and 6.1.1.4'

loop_
_geom_angle_atom_site_label_1
_geom_angle_atom_site_label_2
_geom_angle_atom_site_label_3
_geom_angle
_geom_angle_site_symmetry_1
_geom_angle_site_symmetry_3
_geom_angle_publ_flag
U6 U1 U2 171.53(3) 4_675 4_676 ?
O1 U1 U2 93.0(5) . 4_676 ?
O1 U1 U6 95.3(5) . 4_675 ?
O1 U1 O2 179.1(7) . . ?
O1 U1 O3 89.6(7) . . ?
O1 U1 O4 92.0(7) . . ?
O1 U1 O5 91.0(7) . . ?
O1 U1 O6 90.8(7) . . ?
O2 U1 U2 87.3(5) . 4_676 ?
O2 U1 U6 84.4(5) . 4_675 ?
O2 U1 O5 89.8(7) . . ?
O2 U1 O6 88.4(7) . . ?
O3 U1 U2 37.8(5) . 4_676 ?
O3 U1 U6 143.5(5) . 4_675 ?
O3 U1 O2 90.1(7) . . ?
O3 U1 O5 76.3(7) . . ?
O3 U1 O6 104.9(7) . . ?
O4 U1 U2 140.0(5) . 4_676 ?
O4 U1 U6 38.3(5) . 4_675 ?
O4 U1 O2 88.3(7) . . ?
O4 U1 O3 177.4(7) . . ?
O4 U1 O5 101.6(7) . . ?
O4 U1 O6 77.1(7) . . ?
O5 U1 U2 38.7(5) . 4_676 ?
O5 U1 U6 139.5(5) . 4_675 ?
O5 U1 O6 177.9(7) . . ?
O6 U1 U2 142.4(5) . 4_676 ?
O6 U1 U6 39.1(5) . 4_675 ?
U1 U2 U3 69.41(2) 4_575 . ?
U1 U2 U6 68.44(2) 4_575 4_675 ?
U1 U2 Mg2 93.68(12) 4_575 . ?
U3 U2 U6 137.77(3) . 4_675 ?
Mg2 U2 U3 91.37(12) . . ?
Mg2 U2 U6 88.85(13) . 4_675 ?
O3 U2 U1 33.1(4) 4_575 4_575 ?
O3 U2 U3 102.5(4) 4_575 . ?
O3 U2 U6 35.5(4) 4_575 4_675 ?
O3 U2 Mg2 94.6(5) 4_575 . ?
O3 U2 O5 66.8(6) 4_575 4_575 ?
O5 U2 U1 33.8(4) 4_575 4_575 ?
O5 U2 U3 35.7(4) 4_575 . ?
O5 U2 U6 102.2(4) 4_575 4_675 ?
O5 U2 Mg2 95.3(5) 4_575 . ?
O6 U2 U1 102.9(4) . 4_575 ?
O6 U2 U3 170.8(4) . . ?
O6 U2 U6 35.4(4) . 4_675 ?
O6 U2 Mg2 94.2(5) . . ?
O6 U2 O3 69.8(6) . 4_575 ?
O6 U2 O5 136.1(6) . 4_575 ?
O6 U2 O20 77.4(6) . 1_655 ?
O7 U2 U1 97.1(6) . 4_575 ?
O7 U2 U3 89.5(6) . . ?
O7 U2 U6 98.0(6) . 4_675 ?
O7 U2 Mg2 168.8(6) . . ?
O7 U2 O3 96.1(7) . 4_575 ?
O7 U2 O5 91.9(7) . 4_575 ?
O7 U2 O6 86.4(7) . . ?
O7 U2 O11 91.2(7) . . ?
O7 U2 O20 95.0(7) . 1_655 ?
O8 U2 U1 84.7(6) . 4_575 ?
O8 U2 U3 91.0(6) . . ?
O8 U2 U6 82.8(6) . 4_675 ?
O8 U2 Mg2 9.4(6) . . ?
O8 U2 O3 85.5(7) . 4_575 ?
O8 U2 O5 89.5(7) . 4_575 ?
O8 U2 O6 93.4(7) . . ?
O8 U2 O7 178.2(8) . . ?
O8 U2 O11 88.2(7) . . ?
O8 U2 O20 83.2(7) . 1_655 ?
O11 U2 U1 103.2(4) . 4_575 ?
O11 U2 U3 34.4(4) . . ?
O11 U2 U6 168.2(4) . 4_675 ?
O11 U2 Mg2 83.3(5) . . ?
O11 U2 O3 136.3(6) . 4_575 ?
O11 U2 O5 70.0(6) . 4_575 ?
O11 U2 O6 153.8(6) . . ?
O11 U2 O20 76.8(6) . 1_655 ?
O20 U2 U1 167.9(5) 1_655 4_575 ?
O20 U2 U3 111.2(4) 1_655 . ?
O20 U2 U6 109.5(4) 1_655 4_675 ?
O20 U2 Mg2 74.3(5) 1_655 . ?
O20 U2 O3 144.6(6) 1_655 4_575 ?
O20 U2 O5 146.2(6) 1_655 4_575 ?
U2 U3 Mg1 89.43(12) . . ?
U3 U3 U2 136.15(4) 3_666 . ?
U3 U3 Mg1 94.17(12) 3_666 . ?
U4 U3 U2 67.02(2) . . ?
U4 U3 U3 69.14(3) . 3_666 ?
U4 U3 Mg1 93.37(12) . . ?
O5 U3 U2 36.3(4) 4_575 . ?
O5 U3 U3 172.4(4) 4_575 3_666 ?
O5 U3 U4 103.3(4) 4_575 . ?
O5 U3 Mg1 86.9(5) 4_575 . ?
O5 U3 O19 75.9(6) 4_575 1_455 ?
O9 U3 U2 86.0(5) . . ?
O9 U3 U3 90.9(5) . 3_666 ?
O9 U3 U4 84.4(6) . . ?
O9 U3 Mg1 9.0(6) . . ?
O9 U3 O5 89.1(7) . 4_575 ?
O9 U3 O10 177.3(8) . . ?
O9 U3 O11 88.3(7) . . ?
O9 U3 O12 91.0(7) . 3_666 ?
O9 U3 O12 90.5(7) . . ?
O9 U3 O19 83.1(7) . 1_455 ?
O10 U3 U2 93.9(5) . . ?
O10 U3 U3 91.1(5) . 3_666 ?
O10 U3 U4 98.1(6) . . ?
O10 U3 Mg1 168.5(6) . . ?
O10 U3 O5 89.2(7) . 4_575 ?
O10 U3 O11 93.1(7) . . ?
O10 U3 O12 89.5(7) . 3_666 ?
O10 U3 O12 92.2(7) . . ?
O10 U3 O19 94.5(7) . 1_455 ?
O11 U3 U2 33.4(4) . . ?
O11 U3 U3 102.9(4) . 3_666 ?
O11 U3 U4 34.0(4) . . ?
O11 U3 Mg1 95.7(5) . . ?
O11 U3 O5 69.6(6) . 4_575 ?
O11 U3 O19 144.5(6) . 1_455 ?
O12 U3 U2 171.2(4) 3_666 . ?
O12 U3 U2 101.4(4) . . ?
O12 U3 U3 35.5(4) 3_666 3_666 ?
O12 U3 U3 34.8(4) . 3_666 ?
O12 U3 U4 34.6(4) . . ?
O12 U3 U4 104.5(4) 3_666 . ?
O12 U3 Mg1 98.0(5) . . ?
O12 U3 Mg1 88.8(5) 3_666 . ?
O12 U3 O5 137.6(6) . 4_575 ?
O12 U3 O5 152.1(6) 3_666 4_575 ?
O12 U3 O11 138.4(6) 3_666 . ?
O12 U3 O11 68.1(7) . . ?
O12 U3 O12 70.3(7) 3_666 . ?
O12 U3 O19 76.4(6) 3_666 1_455 ?
O12 U3 O19 145.9(6) . 1_455 ?
O19 U3 U2 111.4(4) 1_455 . ?
O19 U3 U3 111.6(4) 1_455 3_666 ?
O19 U3 U4 167.4(4) 1_455 . ?
O19 U3 Mg1 74.0(5) 1_455 . ?
U3 U4 U5 165.09(3) . 1_556 ?
O11 U4 U3 36.8(5) . . ?
O11 U4 U5 144.9(5) . 1_556 ?
O11 U4 O12 72.8(7) . . ?
O11 U4 O16 108.9(7) . . ?
O12 U4 U3 36.7(5) . . ?
O12 U4 U5 140.2(5) . 1_556 ?
O13 U4 U3 82.6(5) . . ?
O13 U4 U5 82.8(5) . 1_556 ?
O13 U4 O11 87.8(7) . . ?
O13 U4 O12 88.8(7) . . ?
O13 U4 O15 89.8(7) . . ?
O13 U4 O16 88.5(7) . . ?
O14 U4 U3 97.2(6) . . ?
O14 U4 U5 97.6(6) . 1_556 ?
O14 U4 O11 91.3(7) . . ?
O14 U4 O12 91.7(7) . . ?
O14 U4 O13 178.7(7) . . ?
O14 U4 O15 91.2(7) . . ?
O14 U4 O16 91.1(7) . . ?
O15 U4 U3 140.0(5) . . ?
O15 U4 U5 37.2(5) . 1_556 ?
O15 U4 O11 176.3(7) . . ?
O15 U4 O12 104.3(7) . . ?
O15 U4 O16 73.8(7) . . ?
O16 U4 U3 144.5(5) . . ?
O16 U4 U5 37.5(5) . 1_556 ?
O16 U4 O12 176.7(7) . . ?
U4 U5 U5 68.35(3) 1_554 3_765 ?
U4 U5 U6 67.29(2) 1_554 1_654 ?
U4 U5 Mg1 88.34(12) 1_554 . ?
U5 U5 U6 135.30(4) 3_765 1_654 ?
U5 U5 Mg1 85.43(12) 3_765 . ?
U6 U5 Mg1 88.05(12) 1_654 . ?
O4 U5 U4 103.8(4) 4_675 1_554 ?
O4 U5 U5 170.2(4) 4_675 3_765 ?
O4 U5 U6 36.5(4) 4_675 1_654 ?
O4 U5 Mg1 88.5(5) 4_675 . ?
O15 U5 U4 103.9(4) 3_766 1_554 ?
O15 U5 U4 33.9(4) 1_554 1_554 ?
O15 U5 U5 34.7(4) 1_554 3_765 ?
O15 U5 U5 35.6(4) 3_766 3_765 ?
O15 U5 U6 170.7(4) 3_766 1_654 ?
O15 U5 U6 100.7(4) 1_554 1_654 ?
O15 U5 Mg1 89.0(5) 3_766 . ?
O15 U5 Mg1 83.6(5) 1_554 . ?
O15 U5 O4 152.2(6) 3_766 4_675 ?
O15 U5 O4 136.8(6) 1_554 4_675 ?
O15 U5 O15 70.3(7) 3_766 1_554 ?
O15 U5 O16 137.6(6) 3_766 1_554 ?
O15 U5 O16 67.4(6) 1_554 1_554 ?
O15 U5 O19 77.1(6) 3_766 . ?
O16 U5 U4 34.3(4) 1_554 1_554 ?
O16 U5 U5 102.0(4) 1_554 3_765 ?
O16 U5 U6 33.3(4) 1_554 1_654 ?
O16 U5 Mg1 84.6(5) 1_554 . ?
O16 U5 O4 69.6(6) 1_554 4_675 ?
O17 U5 U4 86.4(6) . 1_554 ?
O17 U5 U5 93.1(6) . 3_765 ?
O17 U5 U6 89.5(6) . 1_654 ?
O17 U5 Mg1 174.8(6) . . ?
O17 U5 O4 92.2(7) . 4_675 ?
O17 U5 O15 92.7(7) . 3_766 ?
O17 U5 O15 92.4(7) . 1_554 ?
O17 U5 O16 90.8(7) . 1_554 ?
O17 U5 O18 174.9(8) . . ?
O17 U5 O19 84.8(7) . . ?
O18 U5 U4 98.3(6) . 1_554 ?
O18 U5 U5 90.5(5) . 3_765 ?
O18 U5 U6 90.5(5) . 1_654 ?
O18 U5 Mg1 10.0(6) . . ?
O18 U5 O4 84.8(7) . 4_675 ?
O18 U5 O15 88.1(7) . 3_766 ?
O18 U5 O15 92.7(7) . 1_554 ?
O18 U5 O16 92.0(7) . 1_554 ?
O18 U5 O19 90.4(7) . . ?
O19 U5 U4 171.3(5) . 1_554 ?
O19 U5 U5 112.6(4) . 3_765 ?
O19 U5 U6 112.0(4) . 1_654 ?
O19 U5 Mg1 100.4(5) . . ?
O19 U5 O4 76.1(6) . 4_675 ?
O19 U5 O15 147.1(6) . 1_554 ?
O19 U5 O16 145.2(6) . 1_554 ?
U1 U6 U2 68.57(2) 4_576 4_576 ?
U1 U6 U5 69.44(2) 4_576 1_456 ?
U1 U6 Mg2 89.21(12) 4_576 . ?
U5 U6 U2 137.99(3) 1_456 4_576 ?
U5 U6 Mg2 87.57(13) 1_456 . ?
Mg2 U6 U2 90.44(12) . 4_576 ?
O3 U6 U1 102.9(4) 1_455 4_576 ?
O3 U6 U2 35.3(4) 1_455 4_576 ?
O3 U6 U5 167.9(4) 1_455 1_456 ?
O3 U6 Mg2 82.9(5) 1_455 . ?
O3 U6 O4 134.6(6) 1_455 4_576 ?
O3 U6 O6 68.3(6) 1_455 4_576 ?
O4 U6 U1 32.7(4) 4_576 4_576 ?
O4 U6 U2 101.2(4) 4_576 4_576 ?
O4 U6 U5 36.8(4) 4_576 1_456 ?
O4 U6 Mg2 86.5(5) 4_576 . ?
O4 U6 O6 67.1(6) 4_576 4_576 ?
O6 U6 U1 34.7(4) 4_576 4_576 ?
O6 U6 U2 34.0(4) 4_576 4_576 ?
O6 U6 U5 104.0(4) 4_576 1_456 ?
O6 U6 Mg2 87.3(5) 4_576 . ?
O16 U6 U1 103.8(4) 1_455 4_576 ?
O16 U6 U2 171.5(4) 1_455 4_576 ?
O16 U6 U5 34.8(4) 1_455 1_456 ?
O16 U6 Mg2 93.3(5) 1_455 . ?
O16 U6 O3 152.9(6) 1_455 1_455 ?
O16 U6 O4 71.5(6) 1_455 4_576 ?
O16 U6 O6 138.5(6) 1_455 4_576 ?
O16 U6 O20 76.3(6) 1_455 . ?
O20 U6 U1 170.8(5) . 4_576 ?
O20 U6 U2 110.6(4) . 4_576 ?
O20 U6 U5 111.0(4) . 1_456 ?
O20 U6 Mg2 99.9(5) . . ?
O20 U6 O3 78.0(6) . 1_455 ?
O20 U6 O4 147.4(6) . 4_576 ?
O20 U6 O6 144.4(6) . 4_576 ?
O21 U6 U1 94.9(5) . 4_576 ?
O21 U6 U2 95.4(6) . 4_576 ?
O21 U6 U5 86.6(6) . 1_456 ?
O21 U6 Mg2 6.5(6) . . ?
O21 U6 O3 84.7(7) . 1_455 ?
O21 U6 O4 89.6(7) . 4_576 ?
O21 U6 O6 93.8(7) . 4_576 ?
O21 U6 O16 88.9(7) . 1_455 ?
O21 U6 O20 94.3(7) . . ?
O22 U6 U1 86.6(6) . 4_576 ?
O22 U6 U2 84.3(6) . 4_576 ?
O22 U6 U5 94.7(6) . 1_456 ?
O22 U6 Mg2 174.2(6) . . ?
O22 U6 O3 94.2(7) . 1_455 ?
O22 U6 O4 92.1(7) . 4_576 ?
O22 U6 O6 87.0(7) . 4_576 ?
O22 U6 O16 91.6(7) . 1_455 ?
O22 U6 O20 84.3(7) . . ?
O22 U6 O21 178.3(8) . . ?
U3 Mg1 U5 170.3(2) . . ?
O9 Mg1 U3 8.0(5) . . ?
O9 Mg1 U5 178.0(6) . . ?
O9 Mg1 O18 172.8(8) . . ?
O9 Mg1 O24 92.1(8) . . ?
O9 Mg1 O26 88.2(8) . . ?
O18 Mg1 U3 179.2(6) . . ?
O18 Mg1 U5 8.9(5) . . ?
O18 Mg1 O24 94.3(8) . . ?
O18 Mg1 O26 85.5(8) . . ?
O23 Mg1 U3 90.1(6) . . ?
O23 Mg1 U5 93.1(6) . . ?
O23 Mg1 O9 86.7(8) . . ?
O23 Mg1 O18 90.1(8) . . ?
O23 Mg1 O24 89.9(8) . . ?
O23 Mg1 O25 174.7(8) . . ?
O23 Mg1 O26 93.3(8) . . ?
O24 Mg1 U3 84.9(6) . . ?
O24 Mg1 U5 85.9(6) . . ?
O25 Mg1 U3 86.3(6) . . ?
O25 Mg1 U5 89.9(6) . . ?
O25 Mg1 O9 90.2(8) . . ?
O25 Mg1 O18 93.5(8) . . ?
O25 Mg1 O24 86.0(8) . . ?
O25 Mg1 O26 90.8(8) . . ?
O26 Mg1 U3 95.2(6) . . ?
O26 Mg1 U5 93.7(6) . . ?
O26 Mg1 O24 176.8(8) . . ?
U2 Mg2 U6 176.2(2) . . ?
O8 Mg2 U2 8.4(5) . . ?
O8 Mg2 U6 175.0(6) . . ?
O8 Mg2 O27 85.9(8) . . ?
O8 Mg2 O28 89.0(8) . . ?
O8 Mg2 O29 89.8(8) . . ?
O8 Mg2 O30 90.6(8) . . ?
O21 Mg2 U2 176.8(6) . . ?
O21 Mg2 U6 6.0(5) . . ?
O21 Mg2 O8 170.7(8) . . ?
O21 Mg2 O27 85.6(8) . . ?
O21 Mg2 O28 88.4(8) . . ?
O21 Mg2 O29 98.9(8) . . ?
O21 Mg2 O30 92.7(8) . . ?
O27 Mg2 U2 94.3(6) . . ?
O27 Mg2 U6 89.2(6) . . ?
O28 Mg2 U2 88.4(6) . . ?
O28 Mg2 U6 92.7(6) . . ?
O28 Mg2 O27 97.2(8) . . ?
O28 Mg2 O29 85.6(8) . . ?
O28 Mg2 O30 175.3(8) . . ?
O29 Mg2 U2 81.3(6) . . ?
O29 Mg2 U6 95.1(6) . . ?
O29 Mg2 O27 174.8(8) . . ?
O30 Mg2 U2 90.5(6) . . ?
O30 Mg2 U6 88.2(6) . . ?
O30 Mg2 O27 87.4(8) . . ?
O30 Mg2 O29 89.8(8) . . ?
U1 O3 U2 109.1(8) . 4_676 ?
U1 O3 U6 140.8(9) . 1_655 ?
U2 O3 U6 109.1(7) 4_676 1_655 ?
U1 O4 U5 144.0(9) . 4_576 ?
U1 O4 U6 109.0(8) . 4_675 ?
U6 O4 U5 106.7(7) 4_675 4_576 ?
U1 O5 U2 107.6(7) . 4_676 ?
U1 O5 U3 143.9(9) . 4_676 ?
U3 O5 U2 107.9(7) 4_676 4_676 ?
U1 O6 U2 142.5(9) . . ?
U1 O6 U6 106.3(7) . 4_675 ?
U2 O6 U6 110.6(7) . 4_675 ?
U2 O8 Mg2 162.2(11) . . ?
U3 O9 Mg1 163.0(11) . . ?
U2 O11 U3 112.2(7) . . ?
U4 O11 U2 136.9(8) . . ?
U4 O11 U3 109.2(8) . . ?
U3 O12 U3 109.7(7) 3_666 . ?
U4 O12 U3 140.5(8) . 3_666 ?
U4 O12 U3 108.6(8) . . ?
U4 O15 U5 140.6(8) . 3_766 ?
U4 O15 U5 108.9(7) . 1_556 ?
U5 O15 U5 109.7(7) 3_766 1_556 ?
U4 O16 U5 108.2(8) . 1_556 ?
U4 O16 U6 138.7(9) . 1_655 ?
U6 O16 U5 112.0(7) 1_655 1_556 ?
U5 O18 Mg1 161.0(11) . . ?
U5 O19 U3 144.1(9) . 1_655 ?
U6 O20 U2 150.5(9) . 1_455 ?
U6 O21 Mg2 167.6(11) . . ?

loop_
_geom_bond_atom_site_label_1
_geom_bond_atom_site_label_2
_geom_bond_distance
_geom_bond_site_symmetry_2
_geom_bond_publ_flag
U1 U2 3.6101(17) 4_676 ?
U1 U6 3.6032(18) 4_675 ?
U1 O1 2.055(18) . ?
U1 O2 2.090(18) . ?
U1 O3 2.087(18) . ?
U1 O4 2.057(18) . ?
U1 O5 2.105(18) . ?
U1 O6 2.136(18) . ?
U2 U3 3.8003(14) . ?
U2 U6 3.8248(13) 4_675 ?
U2 Mg2 3.797(8) . ?
U2 O3 2.341(18) 4_575 ?
U2 O5 2.365(18) 4_575 ?
U2 O6 2.287(18) . ?
U2 O7 1.835(18) . ?
U2 O8 1.816(18) . ?
U2 O11 2.261(18) . ?
U2 O20 2.330(18) 1_655 ?
U3 U3 3.7358(18) 3_666 ?
U3 U4 3.6535(17) . ?
U3 Mg1 3.825(8) . ?
U3 O5 2.334(18) 4_575 ?
U3 O9 1.815(18) . ?
U3 O10 1.841(18) . ?
U3 O11 2.317(18) . ?
U3 O12 2.305(18) . ?
U3 O12 2.264(18) 3_666 ?
U3 O19 2.335(18) 1_455 ?
U4 U5 3.6558(18) 1_556 ?
U4 O11 2.165(18) . ?
U4 O12 2.192(18) . ?
U4 O13 1.960(19) . ?
U4 O14 1.887(19) . ?
U4 O15 2.154(18) . ?
U4 O16 2.169(18) . ?
U5 U5 3.7768(18) 3_765 ?
U5 U6 3.8073(14) 1_654 ?
U5 Mg1 3.830(8) . ?
U5 O4 2.383(18) 4_675 ?
U5 O15 2.282(18) 3_766 ?
U5 O15 2.337(17) 1_554 ?
U5 O16 2.342(18) 1_554 ?
U5 O17 1.797(18) . ?
U5 O18 1.829(19) . ?
U5 O19 2.328(18) . ?
U6 Mg2 3.814(8) . ?
U6 O3 2.353(18) 1_455 ?
U6 O4 2.363(18) 4_576 ?
U6 O6 2.365(18) 4_576 ?
U6 O16 2.252(18) 1_455 ?
U6 O20 2.311(18) . ?
U6 O21 1.840(18) . ?
U6 O22 1.805(18) . ?
Mg1 O9 2.05(2) . ?
Mg1 O18 2.05(2) . ?
Mg1 O23 2.028(19) . ?
Mg1 O24 2.075(19) . ?
Mg1 O25 2.033(19) . ?
Mg1 O26 2.064(19) . ?
Mg2 O8 2.03(2) . ?
Mg2 O21 2.00(2) . ?
Mg2 O27 2.09(2) . ?
Mg2 O28 2.036(19) . ?
Mg2 O29 2.08(2) . ?
Mg2 O30 2.049(19) . ?

loop_
_geom_torsion_atom_site_label_1
_geom_torsion_atom_site_label_2
_geom_torsion_atom_site_label_3
_geom_torsion_atom_site_label_4
_geom_torsion
_geom_torsion_site_symmetry_1
_geom_torsion_site_symmetry_2
_geom_torsion_site_symmetry_3
_geom_torsion_site_symmetry_4
_geom_torsion_publ_flag
U1 U2 O8 Mg2 162(4) 4_575 . . . ?
U1 U6 O21 Mg2 -29(5) 4_576 . . . ?
U2 U3 O9 Mg1 -112(4) . . . . ?
U2 U6 O21 Mg2 40(5) 4_576 . . . ?
U3 U2 O8 Mg2 93(3) . . . . ?
U3 U3 O9 Mg1 111(3) 3_666 . . . ?
U4 U3 O9 Mg1 -180(100) . . . . ?
U4 U5 O18 Mg1 9(3) 1_554 . . . ?
U5 U5 O18 Mg1 -60(3) 3_765 . . . ?
U5 U6 O21 Mg2 -98(5) 1_456 . . . ?
U6 U2 O8 Mg2 -129(4) 4_675 . . . ?
U6 U5 O18 Mg1 76(3) 1_654 . . . ?
O3 U2 O8 Mg2 -165(4) 4_575 . . . ?
O3 U6 O21 Mg2 73(5) 1_455 . . . ?
O4 U5 O18 Mg1 112(3) 4_675 . . . ?
O4 U6 O21 Mg2 -62(5) 4_576 . . . ?
O5 U2 O8 Mg2 128(4) 4_575 . . . ?
O5 U3 O9 Mg1 -76(4) 4_575 . . . ?
O6 U2 O8 Mg2 -96(4) . . . . ?
O6 U6 O21 Mg2 5(5) 4_576 . . . ?
O11 U2 O8 Mg2 58(4) . . . . ?
O11 U3 O9 Mg1 -146(4) . . . . ?
O12 U3 O9 Mg1 146(4) . . . . ?
O12 U3 O9 Mg1 76(4) 3_666 . . . ?
O15 U5 O18 Mg1 -25(3) 1_554 . . . ?
O15 U5 O18 Mg1 -95(3) 3_766 . . . ?
O16 U5 O18 Mg1 42(3) 1_554 . . . ?
O16 U6 O21 Mg2 -133(5) 1_455 . . . ?
O19 U3 O9 Mg1 0(3) 1_455 . . . ?
O19 U5 O18 Mg1 -172(3) . . . . ?
O20 U2 O8 Mg2 -19(3) 1_655 . . . ?
O20 U6 O21 Mg2 151(5) . . . . ?
